data_7129837
loop_
_publ_author_name
'Yao, Tuanli'
'Zhao, Shuaijing'
'Liu, Tao'
'Wu, Yuting'
'Ma, Yanhui'
'Li, Tao'
'Qin, Xiangyang'

_publ_section_title
;
 Transition-metal-free approaches to 2,3-diarylated indenones from
 2-alkynylbenzaldehydes and phenols with tunable selectivity.
;
_journal_issue 29
_journal_name_full 'Chemical communications (Cambridge, England)'
_journal_page_first 4592
_journal_page_last 4595
_journal_paper_doi 10.1039/d2cc01324j
_journal_volume 58
_journal_year 2022
_chemical_formula_moiety 'C29 H28 F N O4'
_chemical_formula_sum 'C29 H28 F N O4'
_chemical_formula_weight 473.52
_space_group_crystal_system triclinic
_space_group_IT_number 2
_space_group_name_Hall '-P 1'
_space_group_name_H-M_alt 'P -1'
_atom_sites_solution_hydrogens geom
_atom_sites_solution_primary iterative
_audit_creation_date 2021-12-15
_audit_creation_method
;
Olex2 1.2
(compiled 2018.05.29 svn.r3508 for OlexSys, GUI svn.r5506)
;
_audit_update_record
;
2021-12-21 deposited with the CCDC.	2022-03-15 downloaded from the CCDC.
;
_cell_angle_alpha 96.736(2)
_cell_angle_beta 104.101(2)
_cell_angle_gamma 94.205(2)
_cell_formula_units_Z 2
_cell_length_a 9.4344(4)
_cell_length_b 10.4959(5)
_cell_length_c 14.3304(6)
_cell_measurement_reflns_used 9979
_cell_measurement_temperature 301(2)
_cell_measurement_theta_max 27.44
_cell_measurement_theta_min 2.35
_cell_volume 1359.10(10)
_computing_molecular_graphics 'Olex2 (Dolomanov et al., 2009)'
_computing_publication_material 'Olex2 (Dolomanov et al., 2009)'
_computing_structure_refinement 'olex2.refine (Bourhis et al., 2015)'
_computing_structure_solution 'olex2.solve (Bourhis et al., 2015)'
_diffrn_ambient_temperature 301.0
_diffrn_measured_fraction_theta_full 0.999
_diffrn_measured_fraction_theta_max 0.999
_diffrn_measurement_device_type 'Bruker APEX-II CCD'
_diffrn_measurement_method '\f and \w scans'
_diffrn_radiation_type MoK\a
_diffrn_radiation_wavelength 0.71073
_diffrn_reflns_av_R_equivalents 0.0536
_diffrn_reflns_av_unetI/netI 0.0329
_diffrn_reflns_Laue_measured_fraction_full 0.999
_diffrn_reflns_Laue_measured_fraction_max 0.999
_diffrn_reflns_limit_h_max 11
_diffrn_reflns_limit_h_min -11
_diffrn_reflns_limit_k_max 12
_diffrn_reflns_limit_k_min -12
_diffrn_reflns_limit_l_max 17
_diffrn_reflns_limit_l_min -17
_diffrn_reflns_number 40874
_diffrn_reflns_point_group_measured_fraction_full 0.999
_diffrn_reflns_point_group_measured_fraction_max 0.999
_diffrn_reflns_theta_full 24.999
_diffrn_reflns_theta_max 24.999
_diffrn_reflns_theta_min 2.238
_diffrn_source 'fine-focus sealed tube'
_exptl_absorpt_coefficient_mu 0.081
_exptl_absorpt_correction_T_max 0.7456
_exptl_absorpt_correction_T_min 0.6863
_exptl_absorpt_correction_type none
_exptl_crystal_colour red
_exptl_crystal_colour_primary red
_exptl_crystal_density_diffrn 1.157
_exptl_crystal_description block
_exptl_crystal_F_000 500
_exptl_crystal_size_max 0.21
_exptl_crystal_size_mid 0.19
_exptl_crystal_size_min 0.18
_refine_diff_density_max 0.257
_refine_diff_density_min -0.385
_refine_diff_density_rms 0.061
_refine_ls_extinction_method none
_refine_ls_goodness_of_fit_ref 1.054
_refine_ls_hydrogen_treatment constr
_refine_ls_matrix_type full
_refine_ls_number_parameters 323
_refine_ls_number_reflns 4795
_refine_ls_number_restraints 1
_refine_ls_restrained_S_all 1.056
_refine_ls_R_factor_all 0.0851
_refine_ls_R_factor_gt 0.0573
_refine_ls_shift/su_max 0.000
_refine_ls_shift/su_mean 0.000
_refine_ls_structure_factor_coef Fsqd
_refine_ls_weighting_details 'w=1/[\s^2^(Fo^2^)+(0.1200P)^2^] where P=(Fo^2^+2Fc^2^)/3'
_refine_ls_weighting_scheme calc
_refine_ls_wR_factor_gt 0.1697
_refine_ls_wR_factor_ref 0.1845
_reflns_Friedel_coverage 0.000
_reflns_number_gt 3380
_reflns_number_total 4795
_reflns_threshold_expression 'I > 2\s(I)'
_cod_data_source_file d2cc01324j2.cif
_cod_data_source_block sust_3261_0m_a_sq
_cod_depositor_comments 'Adding full bibliography for 7129831--7129837.cif.'
_cod_database_code 7129837
_shelx_shelxl_version_number 2018/3
_shelx_space_group_comment
;
The symmetry employed for this shelxl refinement is uniquely defined
by the following loop, which should always be used as a source of
symmetry information in preference to the above space-group names.
They are only intended as comments.
;
_shelx_estimated_absorpt_t_max 0.986
_shelx_estimated_absorpt_t_min 0.983
_olex2_refinement_description
;
1. Fixed Uiso
 At 1.2 times of:
  All C(H) groups
 At 1.5 times of:
  All C(H,H,H) groups, All O(H) groups
2. Restrained distances
 H1-H26A
 2.2 with sigma of 0.02
3.a Aromatic/amide H refined with riding coordinates:
 C3(H3), C9(H9), C15(H15), C16(H16), C19(H19), C20(H20), C22(H22), C23(H23),
 C24(H24)
3.b Idealised Me refined as rotating group:
 C21(H21A,H21B,H21C), C25(H25A,H25B,H25C), C26(H26A,H26B,H26C), C27(H27A,H27B,
 H27C), C28(H28A,H28B,H28C), C29(H29A,H29B,H29C)
3.c Idealised tetrahedral OH refined as rotating group:
 O1(H1)
;
_olex2_submission_special_instructions 'No special instructions were received'

loop_
_space_group_symop_operation_xyz
'x, y, z'
'-x, -y, -z'

loop_
_atom_site_label
_atom_site_type_symbol
_atom_site_fract_x
_atom_site_fract_y
_atom_site_fract_z
_atom_site_U_iso_or_equiv
_atom_site_adp_type
_atom_site_occupancy
_atom_site_site_symmetry_order
_atom_site_calc_flag
_atom_site_refinement_flags_posn
_atom_site_refinement_flags_adp
_atom_site_refinement_flags_occupancy
_atom_site_disorder_assembly
_atom_site_disorder_group
O1 O 0.20754(19) 0.61622(15) 0.93655(10) 0.0536(4) Uani 1 1 d . . . . .
H1 H 0.123896 0.637626 0.923143 0.080 Uiso 1 1 calc DGR . . . .
O2 O 0.5208(2) 0.21091(16) 0.45129(11) 0.0623(5) Uani 1 1 d . . . . .
F1 F 0.13966(19) 0.45658(17) 0.21034(10) 0.0823(5) Uani 1 1 d . . . . .
N1 N 0.7702(3) 0.0291(2) 0.87142(17) 0.0653(6) Uani 1 1 d . . . . .
C1 C 0.2519(2) 0.43221(19) 0.83997(14) 0.0362(5) Uani 1 1 d . . . . .
C2 C 0.2414(2) 0.56584(19) 0.85357(14) 0.0385(5) Uani 1 1 d . . . . .
C3 C 0.2870(2) 0.38193(19) 0.75602(15) 0.0394(5) Uani 1 1 d . . . . .
H3 H 0.293709 0.293747 0.744954 0.047 Uiso 1 1 calc R . . . .
C4 C 0.4417(2) 0.30885(19) 0.59021(15) 0.0393(5) Uani 1 1 d . . . . .
O3 O 0.8322(3) 0.0862(2) 0.95211(16) 0.0963(7) Uani 1 1 d . . . . .
C5 C 0.3127(2) 0.45812(19) 0.68706(15) 0.0387(5) Uani 1 1 d . . . . .
C6 C 0.5298(2) 0.2404(2) 0.66406(15) 0.0415(5) Uani 1 1 d . . . . .
C7 C 0.2670(2) 0.64732(19) 0.78655(15) 0.0406(5) Uani 1 1 d . . . . .
C8 C 0.2266(2) 0.3451(2) 0.91522(15) 0.0439(5) Uani 1 1 d . . . . .
C9 C 0.3018(2) 0.58948(19) 0.70414(15) 0.0420(5) Uani 1 1 d . . . . .
H9 H 0.318545 0.640799 0.658427 0.050 Uiso 1 1 calc R . . . .
C10 C 0.4467(3) 0.2834(2) 0.48628(15) 0.0446(5) Uani 1 1 d . . . . .
C11 C 0.3519(2) 0.40192(19) 0.59904(15) 0.0409(5) Uani 1 1 d . . . . .
C12 C 0.3428(2) 0.3660(2) 0.43296(15) 0.0444(5) Uani 1 1 d . . . . .
O4 O 0.7694(3) -0.0861(2) 0.84862(18) 0.1031(8) Uani 1 1 d . . . . .
C13 C 0.6889(3) 0.1036(2) 0.79971(16) 0.0493(6) Uani 1 1 d . . . . .
C14 C 0.2589(3) 0.79418(19) 0.80380(16) 0.0467(6) Uani 1 1 d . . . . .
C15 C 0.2961(3) 0.3703(2) 0.33493(16) 0.0531(6) Uani 1 1 d . . . . .
H15 H 0.334434 0.321552 0.290332 0.064 Uiso 1 1 calc R . . . .
C16 C 0.6034(2) 0.3005(2) 0.75724(16) 0.0452(5) Uani 1 1 d . . . . .
H16 H 0.599110 0.388186 0.773817 0.054 Uiso 1 1 calc R . . . .
C17 C 0.2864(2) 0.4381(2) 0.50116(15) 0.0440(5) Uani 1 1 d . . . . .
C18 C 0.1905(3) 0.4499(3) 0.30635(17) 0.0578(7) Uani 1 1 d . . . . .
C19 C 0.6817(2) 0.2329(2) 0.82464(16) 0.0503(6) Uani 1 1 d . . . . .
H19 H 0.729521 0.274110 0.886607 0.060 Uiso 1 1 calc R . . . .
C20 C 0.5412(3) 0.1091(2) 0.64166(17) 0.0532(6) Uani 1 1 d . . . . .
H20 H 0.494003 0.066853 0.579902 0.064 Uiso 1 1 calc R . . . .
C21 C 0.1037(3) 0.8248(2) 0.81070(19) 0.0581(7) Uani 1 1 d . . . . .
H21A H 0.033049 0.788507 0.751463 0.087 Uiso 1 1 calc GR . . . .
H21B H 0.101485 0.916614 0.820740 0.087 Uiso 1 1 calc GR . . . .
H21C H 0.080325 0.788343 0.864176 0.087 Uiso 1 1 calc GR . . . .
C22 C 0.6201(3) 0.0411(2) 0.70826(18) 0.0570(6) Uani 1 1 d . . . . .
H22 H 0.627171 -0.046186 0.691988 0.068 Uiso 1 1 calc R . . . .
C23 C 0.1792(3) 0.5173(2) 0.46960(18) 0.0560(6) Uani 1 1 d . . . . .
H23 H 0.139755 0.565983 0.513683 0.067 Uiso 1 1 calc R . . . .
C24 C 0.1315(3) 0.5229(3) 0.3704(2) 0.0638(7) Uani 1 1 d . . . . .
H24 H 0.059751 0.575878 0.347525 0.077 Uiso 1 1 calc R . . . .
C25 C 0.3774(3) 0.8551(2) 0.8952(2) 0.0670(7) Uani 1 1 d . . . . .
H25A H 0.362990 0.816453 0.950152 0.100 Uiso 1 1 calc GR . . . .
H25B H 0.370415 0.946165 0.906469 0.100 Uiso 1 1 calc GR . . . .
H25C H 0.472810 0.840842 0.886204 0.100 Uiso 1 1 calc GR . . . .
C26 C 0.0692(3) 0.3458(3) 0.9250(2) 0.0772(9) Uani 1 1 d . . . . .
H26A H 0.050062 0.432860 0.942160 0.116 Uiso 1 1 calc DGR . . . .
H26B H 0.056376 0.295466 0.974712 0.116 Uiso 1 1 calc GR . . . .
H26C H 0.002083 0.309402 0.864302 0.116 Uiso 1 1 calc GR . . . .
C27 C 0.2523(4) 0.2069(2) 0.8862(2) 0.0737(8) Uani 1 1 d . . . . .
H27A H 0.178747 0.170344 0.828422 0.111 Uiso 1 1 calc GR . . . .
H27B H 0.246598 0.157654 0.937817 0.111 Uiso 1 1 calc GR . . . .
H27C H 0.347883 0.205152 0.874095 0.111 Uiso 1 1 calc GR . . . .
C28 C 0.3354(4) 0.3902(3) 1.01489(19) 0.0729(8) Uani 1 1 d . . . . .
H28A H 0.433966 0.382312 1.009519 0.109 Uiso 1 1 calc GR . . . .
H28B H 0.314368 0.337652 1.061368 0.109 Uiso 1 1 calc GR . . . .
H28C H 0.325750 0.478657 1.035897 0.109 Uiso 1 1 calc GR . . . .
C29 C 0.2884(4) 0.8574(2) 0.7192(2) 0.0805(9) Uani 1 1 d . . . . .
H29A H 0.386093 0.845157 0.713849 0.121 Uiso 1 1 calc GR . . . .
H29B H 0.278993 0.948037 0.730172 0.121 Uiso 1 1 calc GR . . . .
H29C H 0.218662 0.818914 0.660128 0.121 Uiso 1 1 calc GR . . . .

loop_
_atom_site_aniso_label
_atom_site_aniso_U_11
_atom_site_aniso_U_22
_atom_site_aniso_U_33
_atom_site_aniso_U_23
_atom_site_aniso_U_13
_atom_site_aniso_U_12
O1 0.0787(12) 0.0466(9) 0.0436(9) 0.0020(7) 0.0295(8) 0.0190(8)
O2 0.0834(12) 0.0617(11) 0.0477(10) -0.0062(8) 0.0305(9) 0.0212(9)
F1 0.0978(12) 0.0986(12) 0.0422(9) 0.0167(8) 0.0016(8) 0.0011(10)
N1 0.0653(14) 0.0741(16) 0.0604(15) 0.0168(12) 0.0177(12) 0.0151(12)
C1 0.0390(11) 0.0329(11) 0.0388(11) 0.0035(8) 0.0138(9) 0.0059(9)
C2 0.0457(12) 0.0395(11) 0.0329(11) -0.0010(9) 0.0160(9) 0.0102(9)
C3 0.0462(12) 0.0308(10) 0.0427(12) -0.0015(9) 0.0168(10) 0.0056(9)
C4 0.0477(12) 0.0336(11) 0.0366(11) -0.0044(9) 0.0160(9) 0.0012(9)
O3 0.1104(18) 0.1058(17) 0.0623(14) 0.0182(13) -0.0025(12) 0.0160(14)
C5 0.0465(12) 0.0330(11) 0.0394(11) -0.0001(9) 0.0179(9) 0.0056(9)
C6 0.0455(12) 0.0406(12) 0.0393(12) -0.0027(9) 0.0174(10) 0.0015(9)
C7 0.0486(13) 0.0316(11) 0.0435(12) 0.0007(9) 0.0166(10) 0.0066(9)
C8 0.0545(14) 0.0386(12) 0.0457(13) 0.0096(10) 0.0234(11) 0.0089(10)
C9 0.0542(13) 0.0359(12) 0.0401(12) 0.0053(9) 0.0195(10) 0.0063(10)
C10 0.0561(14) 0.0381(11) 0.0397(12) -0.0067(9) 0.0200(10) -0.0024(10)
C11 0.0506(13) 0.0333(11) 0.0383(12) -0.0029(9) 0.0165(10) -0.0033(9)
C12 0.0531(13) 0.0414(12) 0.0385(12) -0.0010(9) 0.0166(10) -0.0022(10)
O4 0.125(2) 0.0819(16) 0.0989(17) 0.0202(13) 0.0091(14) 0.0430(14)
C13 0.0463(13) 0.0579(15) 0.0473(13) 0.0086(11) 0.0175(11) 0.0079(11)
C14 0.0625(15) 0.0288(11) 0.0528(13) 0.0037(10) 0.0220(11) 0.0095(10)
C15 0.0660(16) 0.0535(14) 0.0368(13) -0.0014(11) 0.0143(11) -0.0050(12)
C16 0.0506(13) 0.0382(12) 0.0441(13) -0.0081(10) 0.0149(11) -0.0003(10)
C17 0.0494(13) 0.0406(12) 0.0420(12) 0.0019(10) 0.0155(10) -0.0024(10)
C18 0.0664(17) 0.0616(16) 0.0402(14) 0.0069(12) 0.0077(12) -0.0073(13)
C19 0.0449(13) 0.0607(15) 0.0406(13) -0.0054(11) 0.0090(10) 0.0020(11)
C20 0.0681(16) 0.0423(13) 0.0440(13) -0.0090(11) 0.0112(12) 0.0064(11)
C21 0.0652(16) 0.0422(13) 0.0669(16) 0.0033(11) 0.0154(13) 0.0177(11)
C22 0.0694(17) 0.0415(13) 0.0587(15) -0.0011(11) 0.0157(13) 0.0133(12)
C23 0.0596(15) 0.0577(15) 0.0529(15) 0.0060(12) 0.0180(12) 0.0093(12)
C24 0.0622(16) 0.0634(16) 0.0639(17) 0.0158(13) 0.0086(13) 0.0088(13)
C25 0.0622(16) 0.0415(13) 0.091(2) -0.0096(13) 0.0161(15) 0.0036(12)
C26 0.0702(18) 0.081(2) 0.100(2) 0.0349(17) 0.0488(17) 0.0109(15)
C27 0.120(3) 0.0416(14) 0.0765(19) 0.0175(13) 0.0501(18) 0.0162(15)
C28 0.098(2) 0.0656(17) 0.0549(16) 0.0208(13) 0.0136(15) 0.0097(16)
C29 0.132(3) 0.0365(13) 0.095(2) 0.0169(14) 0.065(2) 0.0204(15)

loop_
_atom_type_symbol
_atom_type_description
_atom_type_scat_dispersion_real
_atom_type_scat_dispersion_imag
_atom_type_scat_source
C C 0.0033 0.0016 'International Tables Vol C Tables 4.2.6.8 and 6.1.1.4'
H H 0.0000 0.0000 'International Tables Vol C Tables 4.2.6.8 and 6.1.1.4'
F F 0.0171 0.0103 'International Tables Vol C Tables 4.2.6.8 and 6.1.1.4'
N N 0.0061 0.0033 'International Tables Vol C Tables 4.2.6.8 and 6.1.1.4'
O O 0.0106 0.0060 'International Tables Vol C Tables 4.2.6.8 and 6.1.1.4'

loop_
_geom_angle_atom_site_label_1
_geom_angle_atom_site_label_2
_geom_angle_atom_site_label_3
_geom_angle
_geom_angle_site_symmetry_1
_geom_angle_site_symmetry_3
_geom_angle_publ_flag
O3 N1 C13 118.0(2) . . ?
O4 N1 O3 123.5(2) . . ?
O4 N1 C13 118.5(2) . . ?
C2 C1 C8 121.97(17) . . ?
C3 C1 C2 116.93(18) . . ?
C3 C1 C8 121.09(17) . . ?
O1 C2 C1 117.23(18) . . ?
O1 C2 C7 120.00(17) . . ?
C7 C2 C1 122.76(17) . . ?
C1 C3 C5 122.64(18) . . ?
C6 C4 C10 120.87(18) . . ?
C11 C4 C6 130.54(18) . . ?
C11 C4 C10 108.55(19) . . ?
C3 C5 C9 118.19(18) . . ?
C3 C5 C11 121.33(17) . . ?
C9 C5 C11 120.48(18) . . ?
C16 C6 C4 123.04(19) . . ?
C16 C6 C20 117.5(2) . . ?
C20 C6 C4 119.49(19) . . ?
C2 C7 C14 122.11(17) . . ?
C9 C7 C2 116.79(18) . . ?
C9 C7 C14 121.09(19) . . ?
C1 C8 C28 110.87(19) . . ?
C26 C8 C1 110.18(19) . . ?
C26 C8 C28 109.8(2) . . ?
C27 C8 C1 111.65(17) . . ?
C27 C8 C26 108.2(2) . . ?
C27 C8 C28 106.0(2) . . ?
C7 C9 C5 122.68(19) . . ?
O2 C10 C4 127.6(2) . . ?
O2 C10 C12 126.2(2) . . ?
C12 C10 C4 106.15(17) . . ?
C4 C11 C5 128.2(2) . . ?
C4 C11 C17 109.33(18) . . ?
C5 C11 C17 122.38(19) . . ?
C15 C12 C10 129.7(2) . . ?
C15 C12 C17 122.7(2) . . ?
C17 C12 C10 107.42(18) . . ?
C19 C13 N1 120.0(2) . . ?
C19 C13 C22 121.3(2) . . ?
C22 C13 N1 118.7(2) . . ?
C7 C14 C25 109.81(19) . . ?
C21 C14 C7 111.21(18) . . ?
C21 C14 C25 111.63(19) . . ?
C29 C14 C7 110.83(18) . . ?
C29 C14 C21 106.1(2) . . ?
C29 C14 C25 107.2(2) . . ?
C12 C15 C18 116.6(2) . . ?
C19 C16 C6 121.4(2) . . ?
C12 C17 C11 108.45(19) . . ?
C23 C17 C11 132.1(2) . . ?
C23 C17 C12 119.2(2) . . ?
F1 C18 C15 118.8(2) . . ?
F1 C18 C24 118.1(2) . . ?
C24 C18 C15 123.1(2) . . ?
C16 C19 C13 119.2(2) . . ?
C22 C20 C6 121.6(2) . . ?
C20 C22 C13 119.1(2) . . ?
C17 C23 C24 118.6(2) . . ?
C18 C24 C23 119.9(2) . . ?

loop_
_geom_bond_atom_site_label_1
_geom_bond_atom_site_label_2
_geom_bond_distance
_geom_bond_site_symmetry_2
_geom_bond_publ_flag
O1 C2 1.363(2) . ?
O2 C10 1.216(3) . ?
F1 C18 1.354(3) . ?
N1 O3 1.222(3) . ?
N1 O4 1.214(3) . ?
N1 C13 1.466(3) . ?
C1 C2 1.407(3) . ?
C1 C3 1.381(3) . ?
C1 C8 1.543(3) . ?
C2 C7 1.410(3) . ?
C3 C5 1.396(3) . ?
C4 C6 1.472(3) . ?
C4 C10 1.495(3) . ?
C4 C11 1.353(3) . ?
C5 C9 1.388(3) . ?
C5 C11 1.470(3) . ?
C6 C16 1.396(3) . ?
C6 C20 1.396(3) . ?
C7 C9 1.386(3) . ?
C7 C14 1.543(3) . ?
C8 C26 1.526(3) . ?
C8 C27 1.515(3) . ?
C8 C28 1.541(4) . ?
C10 C12 1.487(3) . ?
C11 C17 1.493(3) . ?
C12 C15 1.373(3) . ?
C12 C17 1.396(3) . ?
C13 C19 1.374(3) . ?
C13 C22 1.375(3) . ?
C14 C21 1.545(3) . ?
C14 C25 1.536(4) . ?
C14 C29 1.521(3) . ?
C15 C18 1.364(4) . ?
C16 C19 1.368(3) . ?
C17 C23 1.382(3) . ?
C18 C24 1.373(4) . ?
C20 C22 1.365(3) . ?
C23 C24 1.392(4) . ?
